data_1549192
loop_
_publ_author_name
'Hachem, Hadi'
'Xu, Zijun'
'Bellec, Nathalie'
'Jeannin, Olivier'
'Auban-Senzier, Pascale'
'Guizouarn, Thierry'
'Fourmigu\'e, Marc'
'Lorcy, Dominique'

_publ_section_title
;
 Neutral, closed-shell nickel bis(2-alkylthio-thiazole-4,5-dithiolate)
 complexes as single component molecular conductors.
;
_journal_issue 18
_journal_name_full 'Dalton transactions (Cambridge, England : 2003)'
_journal_page_first 6580
_journal_page_last 6589
_journal_paper_doi 10.1039/c8dt00818c
_journal_volume 47
_journal_year 2018
_chemical_formula_moiety 'C24 H20 P, C8 H6 N2 Ni S8'
_chemical_formula_sum 'C32 H26 N2 Ni P S8'
_chemical_formula_weight 784.69
_chemical_name_common 'PPh4+, [Ni(MeS-tzdt)2]-'
_space_group_IT_number 15
_space_group_name_Hall '-C 2yc'
_space_group_name_H-M_alt 'C 1 2/c 1'
_symmetry_cell_setting monoclinic
_symmetry_Int_Tables_number 15
_symmetry_space_group_name_Hall '-C 2yc'
_symmetry_space_group_name_H-M 'C 1 2/c 1'
_atom_sites_solution_hydrogens geom
_audit_conform_dict_location ftp://ftp.iucr.org/pub/cif_core.dic
_audit_conform_dict_name cif_core.dic
_audit_conform_dict_version 2.4.3
_audit_creation_date 2017-06-29T17:14:42-00:00
_audit_creation_method 'WinGX routine CIF_UPDATE'
_audit_update_record
;
2018-03-01 deposited with the CCDC.
2018-04-04 downloaded from the CCDC.
;
_cell_angle_alpha 90
_cell_angle_beta 105.497(8)
_cell_angle_gamma 90
_cell_formula_units_Z 4
_cell_length_a 16.777(3)
_cell_length_b 7.5023(12)
_cell_length_c 27.660(4)
_cell_measurement_reflns_used 3979
_cell_measurement_temperature 296(2)
_cell_measurement_theta_max 27.25
_cell_measurement_theta_min 2.57
_cell_measurement_wavelength 0.71073
_cell_volume 3354.9(9)
_computing_cell_refinement 'Bruker APEX2 (Bruker, 2014)'
_computing_data_collection 'Bruker APEX2 (Bruker, 2014)'
_computing_data_reduction 'Bruker APEX2 (Bruker, 2014)'
_computing_molecular_graphics 'Ortep for Windows (Farrugia, 2012)'
_computing_publication_material 'WinGX publication routines (Farrugia, 2012)'
_computing_structure_refinement 'SHELXL-2014/7 (Sheldrick, 2014)'
_computing_structure_solution 'SIR-92 (Altomare et al., 1994)'
_diffrn_ambient_temperature 296(2)
_diffrn_detector 'CCD plate'
_diffrn_measured_fraction_theta_full 1
_diffrn_measured_fraction_theta_max 0.996
_diffrn_measurement_device_type 'APEXII, Bruker-AXS'
_diffrn_measurement_method 'CCD rotation images, thick slices'
_diffrn_orient_matrix_UB_11 0.053412
_diffrn_orient_matrix_UB_12 -0.032786
_diffrn_orient_matrix_UB_13 -0.007264
_diffrn_orient_matrix_UB_21 -0.02708
_diffrn_orient_matrix_UB_22 -0.106504
_diffrn_orient_matrix_UB_23 -0.01929
_diffrn_orient_matrix_UB_31 -0.015492
_diffrn_orient_matrix_UB_32 0.073136
_diffrn_orient_matrix_UB_33 -0.031347
_diffrn_radiation_probe x-ray
_diffrn_radiation_source 'fine-focus sealed tube'
_diffrn_radiation_type MoK\a
_diffrn_radiation_wavelength 0.71073
_diffrn_reflns_av_R_equivalents 0.0344
_diffrn_reflns_av_unetI/netI 0.0385
_diffrn_reflns_Laue_measured_fraction_full 1
_diffrn_reflns_Laue_measured_fraction_max 0.996
_diffrn_reflns_limit_h_max 21
_diffrn_reflns_limit_h_min -21
_diffrn_reflns_limit_k_max 9
_diffrn_reflns_limit_k_min -9
_diffrn_reflns_limit_l_max 35
_diffrn_reflns_limit_l_min -24
_diffrn_reflns_number 12617
_diffrn_reflns_point_group_measured_fraction_full 1
_diffrn_reflns_point_group_measured_fraction_max 0.996
_diffrn_reflns_theta_full 25.242
_diffrn_reflns_theta_max 27.594
_diffrn_reflns_theta_min 2.52
_diffrn_standards_number 0
_exptl_absorpt_coefficient_mu 1.152
_exptl_absorpt_correction_T_max 0.977
_exptl_absorpt_correction_T_min 0.871
_exptl_absorpt_correction_type multi-scan
_exptl_absorpt_process_details
;
  [Sheldrick, G.M. (2014). SADABS Bruker AXS Inc., Madison, Wisconsin, USA]
;
_exptl_crystal_colour black
_exptl_crystal_density_diffrn 1.554
_exptl_crystal_density_method 'not measured'
_exptl_crystal_description plate
_exptl_crystal_F_000 1612
_exptl_crystal_size_max 0.12
_exptl_crystal_size_mid 0.10
_exptl_crystal_size_min 0.02
_refine_diff_density_max 0.335
_refine_diff_density_min -0.265
_refine_diff_density_rms 0.057
_refine_ls_extinction_method none
_refine_ls_goodness_of_fit_ref 1.027
_refine_ls_hydrogen_treatment constr
_refine_ls_matrix_type full
_refine_ls_number_constraints 0
_refine_ls_number_parameters 202
_refine_ls_number_reflns 3860
_refine_ls_number_restraints 0
_refine_ls_restrained_S_all 1.027
_refine_ls_R_factor_all 0.0614
_refine_ls_R_factor_gt 0.0377
_refine_ls_shift/su_max 0.001
_refine_ls_shift/su_mean 0
_refine_ls_structure_factor_coef Fsqd
_refine_ls_weighting_details 'w=1/[\s^2^(Fo^2^)+(0.0372P)^2^+2.5342P] where P=(Fo^2^+2Fc^2^)/3'
_refine_ls_weighting_scheme calc
_refine_ls_wR_factor_gt 0.0828
_refine_ls_wR_factor_ref 0.0925
_reflns_Friedel_coverage 0
_reflns_number_gt 2803
_reflns_number_total 3860
_reflns_threshold_expression 'I > 2\s(I)'
_cod_data_source_file c8dt00818c2.cif
_cod_data_source_block shelx_CCDC1
_cod_depositor_comments 'Adding full bibliography for 1549190--1549195.cif.'
_cod_original_sg_symbol_H-M 'C 2/c'
_cod_original_formula_sum '	C32 H26 N2 Ni P S8'
_cod_database_code 1549192

loop_
_symmetry_equiv_pos_as_xyz
'x, y, z'
'-x, y, -z+1/2'
'x+1/2, y+1/2, z'
'-x+1/2, y+1/2, -z+1/2'
'-x, -y, -z'
'x, -y, z-1/2'
'-x+1/2, -y+1/2, -z'
'x+1/2, -y+1/2, z-1/2'

loop_
_atom_site_label
_atom_site_type_symbol
_atom_site_fract_x
_atom_site_fract_y
_atom_site_fract_z
_atom_site_U_iso_or_equiv
_atom_site_adp_type
_atom_site_occupancy
_atom_site_site_symmetry_order
_atom_site_calc_flag
_atom_site_refinement_flags_posn
_atom_site_refinement_flags_adp
_atom_site_refinement_flags_occupancy
C1 C 1.17392(18) 0.0000(3) 0.98923(9) 0.0477(6) Uani 1 1 d . . .
C2 C 1.12972(17) -0.0576(3) 0.94309(9) 0.0459(6) Uani 1 1 d . . .
C3 C 1.25286(19) -0.0695(3) 0.92977(9) 0.0511(7) Uani 1 1 d . . .
C4 C 1.4208(2) -0.0691(5) 0.94478(12) 0.0720(9) Uani 1 1 d . . .
H4A H 1.4259 0.0537 0.955 0.108 Uiso 1 1 calc R U .
H4B H 1.4669 -0.1017 0.9322 0.108 Uiso 1 1 calc R U .
H4C H 1.4202 -0.1428 0.9731 0.108 Uiso 1 1 calc R U .
C5 C 0.92015(13) -0.0338(3) 0.76015(8) 0.0325(5) Uani 1 1 d . . .
C6 C 0.88650(15) -0.1608(3) 0.72365(9) 0.0449(6) Uani 1 1 d . . .
H6 H 0.9046 -0.1685 0.6947 0.054 Uiso 1 1 calc R U .
C7 C 0.82642(17) -0.2744(4) 0.73077(11) 0.0572(7) Uani 1 1 d . . .
H7 H 0.8025 -0.3571 0.7061 0.069 Uiso 1 1 calc R U .
C8 C 0.80135(17) -0.2666(4) 0.77425(12) 0.0616(8) Uani 1 1 d . . .
H8 H 0.7615 -0.3459 0.7791 0.074 Uiso 1 1 calc R U .
C9 C 0.83467(17) -0.1430(4) 0.81037(10) 0.0566(7) Uani 1 1 d . . .
H9 H 0.8174 -0.1387 0.8396 0.068 Uiso 1 1 calc R U .
C10 C 0.89396(15) -0.0244(3) 0.80353(9) 0.0432(6) Uani 1 1 d . . .
H10 H 0.916 0.0609 0.8278 0.052 Uiso 1 1 calc R U .
C11 C 1.03905(14) 0.2526(3) 0.80254(7) 0.0327(5) Uani 1 1 d . . .
C12 C 0.98925(16) 0.3950(3) 0.80876(9) 0.0474(6) Uani 1 1 d . . .
H12 H 0.9368 0.4095 0.787 0.057 Uiso 1 1 calc R U .
C13 C 1.0182(2) 0.5137(3) 0.84723(10) 0.0564(7) Uani 1 1 d . . .
H13 H 0.9854 0.6092 0.8515 0.068 Uiso 1 1 calc R U .
C14 C 1.0955(2) 0.4918(3) 0.87933(10) 0.0566(8) Uani 1 1 d . . .
H14 H 1.1148 0.573 0.9052 0.068 Uiso 1 1 calc R U .
C15 C 1.14450(17) 0.3517(4) 0.87369(9) 0.0535(7) Uani 1 1 d . . .
H15 H 1.1966 0.3377 0.8958 0.064 Uiso 1 1 calc R U .
C16 C 1.11647(15) 0.2310(3) 0.83509(8) 0.0400(5) Uani 1 1 d . . .
H16 H 1.1497 0.1358 0.8311 0.048 Uiso 1 1 calc R U .
N1 N 1.17480(15) -0.0972(3) 0.90942(7) 0.0522(6) Uani 1 1 d . . .
S1 S 1.02382(5) -0.07833(10) 0.92977(2) 0.0564(2) Uani 1 1 d . . .
S2 S 1.12872(5) 0.05431(10) 1.03602(2) 0.0551(2) Uani 1 1 d . . .
S3 S 1.27770(5) 0.00736(10) 0.99153(3) 0.0595(2) Uani 1 1 d . . .
S4 S 1.32644(6) -0.09976(12) 0.89648(3) 0.0711(2) Uani 1 1 d . . .
Ni1 Ni 1 0 1 0.04475(15) Uani 1 2 d S . P
P1 P 1 0.10824(10) 0.75 0.03029(19) Uani 1 2 d S T P

loop_
_atom_site_aniso_label
_atom_site_aniso_U_11
_atom_site_aniso_U_22
_atom_site_aniso_U_33
_atom_site_aniso_U_23
_atom_site_aniso_U_13
_atom_site_aniso_U_12
C1 0.0644(17) 0.0367(13) 0.0351(13) -0.0014(10) 0.0012(12) -0.0066(12)
C2 0.0659(17) 0.0309(12) 0.0340(12) 0.0019(10) 0.0015(12) -0.0013(12)
C3 0.073(2) 0.0376(13) 0.0374(13) 0.0060(11) 0.0053(13) -0.0002(13)
C4 0.072(2) 0.069(2) 0.074(2) 0.0065(17) 0.0165(17) 0.0007(17)
C5 0.0327(12) 0.0308(12) 0.0324(11) 0.0052(9) 0.0061(9) 0.0015(9)
C6 0.0474(15) 0.0416(13) 0.0475(14) -0.0030(11) 0.0159(12) -0.0049(12)
C7 0.0552(17) 0.0493(16) 0.0643(18) -0.0048(13) 0.0113(15) -0.0167(14)
C8 0.0450(16) 0.0678(19) 0.073(2) 0.0170(16) 0.0182(15) -0.0117(15)
C9 0.0478(16) 0.078(2) 0.0494(16) 0.0149(15) 0.0218(13) -0.0003(15)
C10 0.0428(14) 0.0511(15) 0.0343(12) 0.0051(10) 0.0079(11) 0.0026(12)
C11 0.0401(13) 0.0302(11) 0.0266(10) -0.0002(8) 0.0068(9) 0.0005(10)
C12 0.0504(15) 0.0457(15) 0.0405(13) -0.0044(11) 0.0024(11) 0.0091(12)
C13 0.082(2) 0.0405(15) 0.0443(15) -0.0063(11) 0.0120(15) 0.0134(14)
C14 0.084(2) 0.0416(15) 0.0386(14) -0.0111(11) 0.0073(14) -0.0116(15)
C15 0.0534(16) 0.0583(17) 0.0383(13) -0.0084(12) -0.0057(12) -0.0061(14)
C16 0.0421(13) 0.0401(13) 0.0338(12) -0.0021(10) 0.0033(10) 0.0021(11)
N1 0.0710(16) 0.0419(13) 0.0357(11) 0.0012(9) 0.0006(11) 0.0019(11)
S1 0.0651(5) 0.0593(4) 0.0337(3) -0.0105(3) -0.0062(3) -0.0015(4)
S2 0.0641(5) 0.0584(4) 0.0345(3) -0.0104(3) -0.0011(3) -0.0140(4)
S3 0.0652(5) 0.0652(5) 0.0406(4) -0.0063(3) 0.0014(3) -0.0115(4)
S4 0.0839(6) 0.0788(6) 0.0501(4) 0.0038(4) 0.0171(4) 0.0031(5)
Ni1 0.0612(3) 0.0323(2) 0.0311(2) -0.00226(17) -0.0044(2) -0.0044(2)
P1 0.0329(4) 0.0305(4) 0.0252(4) 0 0.0037(3) 0

loop_
_atom_type_symbol
_atom_type_description
_atom_type_scat_dispersion_real
_atom_type_scat_dispersion_imag
_atom_type_scat_source
C C 0.0033 0.0016 'International Tables Vol C Tables 4.2.6.8 and 6.1.1.4'
H H 0 0 'International Tables Vol C Tables 4.2.6.8 and 6.1.1.4'
N N 0.0061 0.0033 'International Tables Vol C Tables 4.2.6.8 and 6.1.1.4'
S S 0.1246 0.1234 'International Tables Vol C Tables 4.2.6.8 and 6.1.1.4'
Ni Ni 0.3393 1.1124 'International Tables Vol C Tables 4.2.6.8 and 6.1.1.4'
P P 0.1023 0.0942 'International Tables Vol C Tables 4.2.6.8 and 6.1.1.4'

loop_
_geom_angle_atom_site_label_1
_geom_angle_atom_site_label_2
_geom_angle_atom_site_label_3
_geom_angle
_geom_angle_site_symmetry_1
_geom_angle_site_symmetry_3
C2 C1 S2 122.8(2) . .
C2 C1 S3 109.6(2) . .
S2 C1 S3 127.57(15) . .
C1 C2 N1 116.2(3) . .
C1 C2 S1 120.1(2) . .
N1 C2 S1 123.79(19) . .
N1 C3 S4 121.7(2) . .
N1 C3 S3 115.3(2) . .
S4 C3 S3 122.91(18) . .
S4 C4 H4A 109.5 . .
S4 C4 H4B 109.5 . .
H4A C4 H4B 109.5 . .
S4 C4 H4C 109.5 . .
H4A C4 H4C 109.5 . .
H4B C4 H4C 109.5 . .
C10 C5 C6 120.1(2) . .
C10 C5 P1 121.92(18) . .
C6 C5 P1 117.92(17) . .
C7 C6 C5 119.4(2) . .
C7 C6 H6 120.3 . .
C5 C6 H6 120.3 . .
C6 C7 C8 120.4(3) . .
C6 C7 H7 119.8 . .
C8 C7 H7 119.8 . .
C9 C8 C7 120.4(3) . .
C9 C8 H8 119.8 . .
C7 C8 H8 119.8 . .
C8 C9 C10 120.3(2) . .
C8 C9 H9 119.9 . .
C10 C9 H9 119.9 . .
C9 C10 C5 119.4(2) . .
C9 C10 H10 120.3 . .
C5 C10 H10 120.3 . .
C16 C11 C12 120.0(2) . .
C16 C11 P1 122.42(17) . .
C12 C11 P1 117.52(17) . .
C13 C12 C11 119.5(2) . .
C13 C12 H12 120.2 . .
C11 C12 H12 120.2 . .
C14 C13 C12 120.1(3) . .
C14 C13 H13 119.9 . .
C12 C13 H13 119.9 . .
C15 C14 C13 120.7(2) . .
C15 C14 H14 119.6 . .
C13 C14 H14 119.6 . .
C14 C15 C16 120.0(2) . .
C14 C15 H15 120 . .
C16 C15 H15 120 . .
C11 C16 C15 119.6(2) . .
C11 C16 H16 120.2 . .
C15 C16 H16 120.2 . .
C3 N1 C2 110.2(2) . .
C2 S1 Ni1 102.15(9) . .
C1 S2 Ni1 101.31(9) . .
C1 S3 C3 88.78(13) . .
C3 S4 C4 101.47(15) . .
S2 Ni1 S2 180 5_757 .
S2 Ni1 S1 93.64(3) 5_757 5_757
S2 Ni1 S1 86.36(3) . 5_757
S2 Ni1 S1 86.36(3) 5_757 .
S2 Ni1 S1 93.64(3) . .
S1 Ni1 S1 180 5_757 .
C11 P1 C11 105.57(14) . 2_756
C11 P1 C5 111.10(10) . 2_756
C11 P1 C5 111.06(10) 2_756 2_756
C11 P1 C5 111.06(10) . .
C11 P1 C5 111.10(10) 2_756 .
C5 P1 C5 107.02(14) 2_756 .

loop_
_geom_bond_atom_site_label_1
_geom_bond_atom_site_label_2
_geom_bond_distance
_geom_bond_site_symmetry_2
C1 C2 1.364(3) .
C1 S2 1.715(3) .
C1 S3 1.726(3) .
C2 N1 1.380(3) .
C2 S1 1.722(3) .
C3 N1 1.297(3) .
C3 S4 1.741(3) .
C3 S3 1.745(3) .
C4 S4 1.793(3) .
C4 H4A 0.96 .
C4 H4B 0.96 .
C4 H4C 0.96 .
C5 C10 1.386(3) .
C5 C6 1.393(3) .
C5 P1 1.792(2) .
C6 C7 1.374(3) .
C6 H6 0.93 .
C7 C8 1.377(4) .
C7 H7 0.93 .
C8 C9 1.368(4) .
C8 H8 0.93 .
C9 C10 1.385(4) .
C9 H9 0.93 .
C10 H10 0.93 .
C11 C16 1.378(3) .
C11 C12 1.395(3) .
C11 P1 1.790(2) .
C12 C13 1.373(3) .
C12 H12 0.93 .
C13 C14 1.371(4) .
C13 H13 0.93 .
C14 C15 1.369(4) .
C14 H14 0.93 .
C15 C16 1.383(3) .
C15 H15 0.93 .
C16 H16 0.93 .
S1 Ni1 2.1665(7) .
S2 Ni1 2.1615(8) .
Ni1 S2 2.1615(8) 5_757
Ni1 S1 2.1664(7) 5_757
P1 C11 1.790(2) 2_756
P1 C5 1.791(2) 2_756

loop_
_geom_torsion_atom_site_label_1
_geom_torsion_atom_site_label_2
_geom_torsion_atom_site_label_3
_geom_torsion_atom_site_label_4
_geom_torsion
_geom_torsion_site_symmetry_4
S2 C1 C2 N1 -179.64(18) .
S3 C1 C2 N1 0.4(3) .
S2 C1 C2 S1 0.0(3) .
S3 C1 C2 S1 180.00(13) .
C10 C5 C6 C7 1.0(4) .
P1 C5 C6 C7 178.6(2) .
C5 C6 C7 C8 -1.9(4) .
C6 C7 C8 C9 1.5(4) .
C7 C8 C9 C10 0.0(4) .
C8 C9 C10 C5 -1.0(4) .
C6 C5 C10 C9 0.5(3) .
P1 C5 C10 C9 -177.04(19) .
C16 C11 C12 C13 0.5(4) .
P1 C11 C12 C13 -177.1(2) .
C11 C12 C13 C14 -0.2(4) .
C12 C13 C14 C15 -0.3(4) .
C13 C14 C15 C16 0.4(4) .
C12 C11 C16 C15 -0.3(4) .
P1 C11 C16 C15 177.15(19) .
C14 C15 C16 C11 -0.1(4) .
S4 C3 N1 C2 -177.83(17) .
S3 C3 N1 C2 -0.1(3) .
C1 C2 N1 C3 -0.2(3) .
S1 C2 N1 C3 -179.81(19) .
C1 C2 S1 Ni1 -1.0(2) .
N1 C2 S1 Ni1 178.61(18) .
C2 C1 S2 Ni1 1.0(2) .
S3 C1 S2 Ni1 -179.00(15) .
C2 C1 S3 C3 -0.31(19) .
S2 C1 S3 C3 179.67(19) .
N1 C3 S3 C1 0.2(2) .
S4 C3 S3 C1 177.96(18) .
N1 C3 S4 C4 -173.4(2) .
S3 C3 S4 C4 9.0(2) .
C16 C11 P1 C11 -131.1(2) 2_756
C12 C11 P1 C11 46.45(16) 2_756
C16 C11 P1 C5 -10.6(2) 2_756
C12 C11 P1 C5 166.94(18) 2_756
C16 C11 P1 C5 108.4(2) .
C12 C11 P1 C5 -74.1(2) .
C10 C5 P1 C11 1.0(2) .
C6 C5 P1 C11 -176.63(17) .
C10 C5 P1 C11 -116.23(19) 2_756
C6 C5 P1 C11 66.2(2) 2_756
C10 C5 P1 C5 122.4(2) 2_756
C6 C5 P1 C5 -55.21(16) 2_756
